data_4029566
loop_
_publ_author_name
'Garc\'ia-Egido, Eduardo'
'Fernandez-Suarez, Miryam'
'Mu\~noz, Luis'

_publ_section_title
;
 Synthesis of carbamoyl azides from primary amines and carbon dioxide
 under mild conditions.
;
_journal_issue 7
_journal_name_full 'The Journal of organic chemistry'
_journal_page_first 2909
_journal_page_last 2911
_journal_paper_doi 10.1021/jo702506v
_journal_volume 73
_journal_year 2008
_chemical_formula_sum 'C8 H8 N3 O3'
_chemical_formula_weight 194.17
_chemical_name_systematic
; 
 ? 
;
_space_group_IT_number 19
_symmetry_cell_setting orthorhombic
_symmetry_space_group_name_Hall 'P 2ac 2ab'
_symmetry_space_group_name_H-M 'P 21 21 21'
_atom_sites_solution_hydrogens geom
_atom_sites_solution_primary direct
_atom_sites_solution_secondary difmap
_audit_creation_method SHELXL-97
_cell_angle_alpha 90.00
_cell_angle_beta 90.00
_cell_angle_gamma 90.00
_cell_formula_units_Z 4
_cell_length_a 7.4210(9)
_cell_length_b 10.8708(13)
_cell_length_c 11.1847(13)
_cell_measurement_temperature 293(2)
_cell_volume 902.29(19)
_computing_cell_refinement 'Bruker SMART'
_computing_data_collection 'Bruker SMART'
_computing_data_reduction 'Bruker SHELXTL'
_computing_molecular_graphics 'Bruker SHELXTL'
_computing_publication_material 'Bruker SHELXTL'
_computing_structure_refinement 'SHELXL-97 (Sheldrick, 1997)'
_computing_structure_solution 'SHELXS-97 (Sheldrick, 1990)'
_diffrn_ambient_temperature 293(2)
_diffrn_measured_fraction_theta_full 0.991
_diffrn_measured_fraction_theta_max 0.991
_diffrn_measurement_device_type 'CCD area detector'
_diffrn_measurement_method 'phi and omega scans'
_diffrn_radiation_monochromator graphite
_diffrn_radiation_source 'fine-focus sealed tube'
_diffrn_radiation_type MoK\a
_diffrn_radiation_wavelength 0.71073
_diffrn_reflns_av_R_equivalents 0.0416
_diffrn_reflns_av_sigmaI/netI 0.0432
_diffrn_reflns_limit_h_max 9
_diffrn_reflns_limit_h_min -9
_diffrn_reflns_limit_k_max 11
_diffrn_reflns_limit_k_min -14
_diffrn_reflns_limit_l_max 14
_diffrn_reflns_limit_l_min -9
_diffrn_reflns_number 5710
_diffrn_reflns_theta_full 28.03
_diffrn_reflns_theta_max 28.03
_diffrn_reflns_theta_min 2.61
_exptl_absorpt_coefficient_mu 0.112
_exptl_absorpt_correction_T_max 1.000000
_exptl_absorpt_correction_T_min 0.156442
_exptl_absorpt_correction_type SADABS
_exptl_crystal_colour colorless
_exptl_crystal_density_diffrn 1.429
_exptl_crystal_density_method 'not measured'
_exptl_crystal_description block
_exptl_crystal_F_000 404
_exptl_crystal_size_max .56
_exptl_crystal_size_mid .36
_exptl_crystal_size_min .19
_refine_diff_density_max 0.404
_refine_diff_density_min -0.234
_refine_diff_density_rms 0.051
_refine_ls_abs_structure_details 'Flack H D (1983), Acta Cryst. A39, 876-881'
_refine_ls_abs_structure_Flack 0.6(19)
_refine_ls_extinction_method none
_refine_ls_goodness_of_fit_ref 1.038
_refine_ls_hydrogen_treatment mixed
_refine_ls_matrix_type full
_refine_ls_number_parameters 128
_refine_ls_number_reflns 2143
_refine_ls_number_restraints 0
_refine_ls_restrained_S_all 1.038
_refine_ls_R_factor_all 0.0710
_refine_ls_R_factor_gt 0.0583
_refine_ls_shift/su_max 0.001
_refine_ls_shift/su_mean 0.000
_refine_ls_structure_factor_coef Fsqd
_refine_ls_weighting_details 'calc w=1/[\s^2^(Fo^2^)+(0.0982P)^2^+0.0000P] where P=(Fo^2^+2Fc^2^)/3'
_refine_ls_weighting_scheme calc
_refine_ls_wR_factor_gt 0.1486
_refine_ls_wR_factor_ref 0.1561
_reflns_number_gt 1741
_reflns_number_total 2143
_reflns_threshold_expression >2sigma(I)
_cod_data_source_file jo702506v-file005.cif
_cod_data_source_block lmxxxs
_cod_depositor_comments
;
The following automatic conversions were performed:

'_symmetry_cell_setting' value 'Orthorhombic' changed to
'orthorhombic' according to
/usr/data/users/saulius/automatic-downloads/retrospective/ACS/lib/dictionaries/cif_core.dic
dictionary named 'cif_core.dic' version 2.4.2 from 2011-04-26.

Automatic conversion script
Id: cif_fix_values 2281 2013-09-26 08:29:07Z andrius 
;
_cod_original_sg_symbol_H-M P2(1)2(1)2(1)
_cod_database_code 4029566

loop_
_symmetry_equiv_pos_as_xyz
'x, y, z'
'-x+1/2, -y, z+1/2'
'-x, y+1/2, -z+1/2'
'x+1/2, -y+1/2, -z'

loop_
_atom_site_label
_atom_site_type_symbol
_atom_site_fract_x
_atom_site_fract_y
_atom_site_fract_z
_atom_site_U_iso_or_equiv
_atom_site_adp_type
_atom_site_occupancy
_atom_site_symmetry_multiplicity
_atom_site_calc_flag
_atom_site_refinement_flags
N2 N -0.0998(2) 0.42816(18) 0.17352(17) 0.0340(4) Uani 1 1 d .
O3 O 0.1578(3) 0.37839(18) 0.51679(16) 0.0591(6) Uani 1 1 d .
O1 O 0.0889(3) 0.35501(19) 0.02806(16) 0.0510(5) Uani 1 1 d .
C3 C -0.1329(3) 0.5028(2) 0.2721(2) 0.0333(5) Uani 1 1 d .
N3 N 0.2077(2) 0.4286(2) 0.20195(18) 0.0411(5) Uani 1 1 d .
N1 N -0.3952(3) 0.4353(2) 0.1941(2) 0.0475(6) Uani 1 1 d .
C4 C 0.0238(3) 0.5566(2) 0.3351(2) 0.0381(6) Uani 1 1 d .
H4A H -0.0057 0.5716 0.4183 0.046 Uiso 1 1 calc R
H4B H 0.0576 0.6341 0.2985 0.046 Uiso 1 1 calc R
C6 C 0.0738(3) 0.3990(2) 0.1272(2) 0.0361(5) Uani 1 1 d .
C2 C -0.3159(3) 0.5066(3) 0.2820(3) 0.0449(6) Uani 1 1 d .
H2 H -0.3786 0.5509 0.3397 0.054 Uiso 1 1 calc R
C5 C 0.1792(3) 0.4644(2) 0.3258(2) 0.0358(5) Uani 1 1 d .
H5 H 0.2892 0.5038 0.3556 0.043 Uiso 1 1 calc R
C1 C -0.2640(3) 0.3898(3) 0.1308(2) 0.0421(6) Uani 1 1 d .
H1 H -0.2794 0.3382 0.0652 0.051 Uiso 1 1 calc R
C7 C 0.1394(3) 0.3516(2) 0.4033(2) 0.0377(5) Uani 1 1 d .
O2 O 0.0967(4) 0.2535(2) 0.3661(2) 0.0740(8) Uani 1 1 d .
C8 C 0.1173(6) 0.2821(3) 0.6017(3) 0.0656(9) Uani 1 1 d .
H8A H 0.0418 0.2215 0.5644 0.098 Uiso 1 1 calc R
H8B H 0.0557 0.3167 0.6693 0.098 Uiso 1 1 calc R
H8C H 0.2273 0.2442 0.6278 0.098 Uiso 1 1 calc R

loop_
_atom_site_aniso_label
_atom_site_aniso_U_11
_atom_site_aniso_U_22
_atom_site_aniso_U_33
_atom_site_aniso_U_23
_atom_site_aniso_U_13
_atom_site_aniso_U_12
N2 0.0259(8) 0.0462(10) 0.0300(9) 0.0001(8) -0.0014(7) 0.0001(8)
O3 0.0873(16) 0.0560(13) 0.0339(10) 0.0018(9) -0.0043(10) -0.0133(10)
O1 0.0457(10) 0.0737(12) 0.0338(9) -0.0124(9) 0.0009(8) 0.0001(10)
C3 0.0298(11) 0.0375(11) 0.0325(11) 0.0052(10) 0.0014(9) 0.0038(9)
N3 0.0257(9) 0.0669(15) 0.0308(10) -0.0030(10) 0.0016(8) -0.0004(9)
N1 0.0271(9) 0.0634(14) 0.0519(13) 0.0049(11) -0.0051(9) 0.0018(10)
C4 0.0375(12) 0.0389(12) 0.0379(13) -0.0027(11) 0.0010(10) -0.0004(10)
C6 0.0313(11) 0.0456(12) 0.0313(11) 0.0004(10) 0.0031(9) -0.0021(10)
C2 0.0280(11) 0.0555(15) 0.0511(16) 0.0049(13) 0.0043(11) 0.0055(11)
C5 0.0272(10) 0.0473(13) 0.0330(12) -0.0024(11) -0.0020(9) -0.0036(9)
C1 0.0301(11) 0.0578(16) 0.0385(13) 0.0028(12) -0.0105(10) -0.0059(11)
C7 0.0303(11) 0.0454(13) 0.0374(12) -0.0019(11) -0.0074(9) 0.0050(10)
O2 0.117(2) 0.0498(12) 0.0551(13) -0.0058(10) -0.0145(15) -0.0124(15)
C8 0.085(2) 0.0680(19) 0.0438(16) 0.0147(15) -0.0071(17) -0.0068(19)

loop_
_atom_type_symbol
_atom_type_description
_atom_type_scat_dispersion_real
_atom_type_scat_dispersion_imag
_atom_type_scat_source
C C 0.0033 0.0016 'International Tables Vol C Tables 4.2.6.8 and 6.1.1.4'
H H 0.0000 0.0000 'International Tables Vol C Tables 4.2.6.8 and 6.1.1.4'
N N 0.0061 0.0033 'International Tables Vol C Tables 4.2.6.8 and 6.1.1.4'
O O 0.0106 0.0060 'International Tables Vol C Tables 4.2.6.8 and 6.1.1.4'

loop_
_geom_angle_atom_site_label_1
_geom_angle_atom_site_label_2
_geom_angle_atom_site_label_3
_geom_angle
C1 N2 C3 107.23(19)
C1 N2 C6 127.5(2)
C3 N2 C6 125.30(19)
C7 O3 C8 117.0(2)
C2 C3 N2 104.9(2)
C2 C3 C4 137.1(2)
N2 C3 C4 118.0(2)
C6 N3 C5 123.45(18)
C1 N1 C2 106.4(2)
C3 C4 C5 107.54(19)
C3 C4 H4A 110.2
C5 C4 H4A 110.2
C3 C4 H4B 110.2
C5 C4 H4B 110.2
H4A C4 H4B 108.5
O1 C6 N3 126.7(2)
O1 C6 N2 120.3(2)
N3 C6 N2 113.03(19)
C3 C2 N1 110.4(2)
C3 C2 H2 124.8
N1 C2 H2 124.8
N3 C5 C7 110.7(2)
N3 C5 C4 110.42(19)
C7 C5 C4 109.94(19)
N3 C5 H5 108.6
C7 C5 H5 108.6
C4 C5 H5 108.6
N1 C1 N2 111.0(2)
N1 C1 H1 124.5
N2 C1 H1 124.5
O2 C7 O3 124.6(3)
O2 C7 C5 124.9(2)
O3 C7 C5 110.5(2)
O3 C8 H8A 109.5
O3 C8 H8B 109.5
H8A C8 H8B 109.5
O3 C8 H8C 109.5
H8A C8 H8C 109.5
H8B C8 H8C 109.5

loop_
_geom_bond_atom_site_label_1
_geom_bond_atom_site_label_2
_geom_bond_distance
N2 C1 1.374(3)
N2 C3 1.391(3)
N2 C6 1.424(3)
O3 C7 1.309(3)
O3 C8 1.445(4)
O1 C6 1.213(3)
C3 C2 1.363(3)
C3 C4 1.480(3)
N3 C6 1.338(3)
N3 C5 1.455(3)
N1 C1 1.301(3)
N1 C2 1.383(4)
C4 C5 1.531(3)
C4 H4A 0.9700
C4 H4B 0.9700
C2 H2 0.9300
C5 C7 1.530(4)
C5 H5 0.9800
C1 H1 0.9300
C7 O2 1.188(3)
C8 H8A 0.9600
C8 H8B 0.9600
C8 H8C 0.9600

loop_
_geom_torsion_atom_site_label_1
_geom_torsion_atom_site_label_2
_geom_torsion_atom_site_label_3
_geom_torsion_atom_site_label_4
_geom_torsion
C1 N2 C3 C2 -0.9(3)
C6 N2 C3 C2 178.9(2)
C1 N2 C3 C4 -179.9(2)
C6 N2 C3 C4 -0.2(3)
C2 C3 C4 C5 148.7(3)
N2 C3 C4 C5 -32.6(3)
C5 N3 C6 O1 -170.8(2)
C5 N3 C6 N2 11.2(3)
C1 N2 C6 O1 15.0(4)
C3 N2 C6 O1 -164.7(2)
C1 N2 C6 N3 -166.9(2)
C3 N2 C6 N3 13.4(3)
N2 C3 C2 N1 1.0(3)
C4 C3 C2 N1 179.8(3)
C1 N1 C2 C3 -0.7(3)
C6 N3 C5 C7 76.9(3)
C6 N3 C5 C4 -45.1(3)
C3 C4 C5 N3 52.1(2)
C3 C4 C5 C7 -70.4(2)
C2 N1 C1 N2 0.1(3)
C3 N2 C1 N1 0.5(3)
C6 N2 C1 N1 -179.3(2)
C8 O3 C7 O2 -2.1(5)
C8 O3 C7 C5 177.5(3)
N3 C5 C7 O2 -16.1(4)
C4 C5 C7 O2 106.2(3)
N3 C5 C7 O3 164.4(2)
C4 C5 C7 O3 -73.4(3)
